data_4107365
loop_
_publ_author_name
'Mujeeb Khan'
'Gunther Brunklaus'
'Volker Enkelmann'
'Hans-Wolfgang Spiess'

_publ_contact_author_address
; 
 Max-Planck-Institute for Polymer Research
 P.O. Box 3148 
 D_55021 Mainz 
 Germany 
;
_publ_contact_author_email ve@mpip-mainz.mpg.de
_publ_contact_author_fax 'Int+6131 379100'
_publ_contact_author_name 'Volker Enkelmann'
_publ_contact_author_phone 'Int+6131 379133'
_publ_section_title
;
 Transient States in [2 + 2] Photodimerization of Cinnamic Acid:
 Correlation of Solid-State NMR and X-ray Analysis
;
_journal_name_full 'Journal of the American Chemical Society'
_journal_page_first 1741
_journal_page_last 1748
_journal_paper_doi 10.1021/ja0773711
_journal_volume 130
_journal_year 2008
_chemical_formula_moiety 'C9 H8 O2'
_chemical_formula_sum 'C9 H8 O2'
_chemical_formula_weight 148.16
_space_group_IT_number 14
_symmetry_cell_setting monoclinic
_symmetry_space_group_name_Hall '-P 2yn'
_symmetry_space_group_name_H-M 'P 1 21/n 1'
_atom_sites_solution_hydrogens geom
_atom_sites_solution_primary direct
_audit_creation_date 07-06-27
_audit_creation_method CRYSTALS_ver_12.39
_cell_angle_alpha 90
_cell_angle_beta 106.2070(13)
_cell_angle_gamma 90
_cell_formula_units_Z 4
_cell_length_a 5.6275(4)
_cell_length_b 18.3713(6)
_cell_length_c 7.6644(5)
_cell_measurement_reflns_used 0
_cell_measurement_temperature 190
_cell_measurement_theta_max 0
_cell_measurement_theta_min 0
_cell_volume 760.89(8)
_computing_cell_refinement 'Denzo/Scalepack (Otwinowski & Minor, 1996)'
_computing_data_collection 'COLLECT (Nonius BV, 1997)'
_computing_data_reduction 'Denzo/Scalepack (Otwinowski & Minor, 1996)'
_computing_molecular_graphics 'CAMERON (Watkin et al 1996)'
_computing_publication_material 'CRYSTALS (Betteridge et al 2003)'
_computing_structure_refinement 'CRYSTALS (Betteridge et al 2003)'
_computing_structure_solution 'SHELXS 86 (Sheldrick, 1986)'
_diffrn_ambient_temperature 190
_diffrn_measured_fraction_theta_full 0.996
_diffrn_measured_fraction_theta_max 0.980
_diffrn_measurement_device_type 'Nonius Kappa CCD'
_diffrn_measurement_method '\f & \w scans'
_diffrn_radiation_monochromator graphite
_diffrn_radiation_type 'Mo K\a'
_diffrn_radiation_wavelength 0.71073
_diffrn_reflns_av_R_equivalents 0.052
_diffrn_reflns_limit_h_max 7
_diffrn_reflns_limit_h_min -7
_diffrn_reflns_limit_k_max 25
_diffrn_reflns_limit_k_min -22
_diffrn_reflns_limit_l_max 10
_diffrn_reflns_limit_l_min -10
_diffrn_reflns_number 10629
_diffrn_reflns_theta_full 26.251
_diffrn_reflns_theta_max 29.496
_diffrn_reflns_theta_min 4.158
_diffrn_standards_number 0
_exptl_absorpt_coefficient_mu 0.091
_exptl_absorpt_correction_T_max 0.99
_exptl_absorpt_correction_T_min 0.90
_exptl_absorpt_correction_type multi-scan
_exptl_absorpt_process_details 'SORTAV (Blessing)'
_exptl_crystal_colour colourless
_exptl_crystal_density_diffrn 1.293
_exptl_crystal_description prism
_exptl_crystal_F_000 312
_exptl_crystal_size_max 0.41
_exptl_crystal_size_mid 0.21
_exptl_crystal_size_min 0.12
_refine_diff_density_max 0.37
_refine_diff_density_min -0.24
_refine_ls_extinction_method none
_refine_ls_goodness_of_fit_ref 1.1489
_refine_ls_hydrogen_treatment constr
_refine_ls_matrix_type full
_refine_ls_number_parameters 100
_refine_ls_number_reflns 1195
_refine_ls_number_restraints 0
_refine_ls_R_factor_all 0.0892
_refine_ls_R_factor_gt 0.0452
_refine_ls_shift/su_max 0.005185
_refine_ls_structure_factor_coef F
_refine_ls_weighting_details
;
 Method, part 1, Chebychev polynomial, (Watkin, 1994, Prince, 1982) 
 [weight] = 1.0/[A~0~*T~0~(x)+A~1~*T~1~(x) ... +A~n-1~]*T~n-1~(x)] 
 where A~i~ are the Chebychev coefficients listed below and x= Fcalc/Fmax 
 Method = Robust Weighting (Prince, 1982) 
 W = [weight] * [1-(deltaF/6*sigmaF)^2^]^2^ 
 A~i~ are: 
 11.0 -8.40 7.85 
;
_refine_ls_weighting_scheme calc
_refine_ls_wR_factor_all 0.0488
_refine_ls_wR_factor_gt 0.0472
_refine_ls_wR_factor_ref 0.0472
_reflns_limit_h_max 7
_reflns_limit_h_min -7
_reflns_limit_k_max 25
_reflns_limit_k_min 0
_reflns_limit_l_max 10
_reflns_limit_l_min 0
_reflns_number_gt 1195
_reflns_number_total 2080
_reflns_threshold_expression I>3.00u(I)
_oxford_diffrn_Wilson_B_factor 0.00
_oxford_diffrn_Wilson_scale 0.00
_oxford_refine_ls_scale 6.74(2)
_oxford_structure_analysis_title 'Truxills. 190K 05-07'
_cod_data_source_file ja0773711-file002.cif
_cod_data_source_block trux190
_cod_original_sg_symbol_H-M 'P 1 21/n 1 '
_cod_database_code 4107365

loop_
_symmetry_equiv_pos_as_xyz
x,y,z
-x,-y,-z
-x+1/2,y+1/2,-z+1/2
x+1/2,-y+1/2,z+1/2

loop_
_atom_site_label
_atom_site_type_symbol
_atom_site_fract_x
_atom_site_fract_y
_atom_site_fract_z
_atom_site_U_iso_or_equiv
_atom_site_occupancy
_atom_site_adp_type
_atom_site_refinement_flags_posn
O2 O 0.7281(2) 0.03819(8) 1.37864(16) 0.0342 1.0000 Uani .
O1 O 1.0571(2) 0.00549(8) 1.28644(16) 0.0343 1.0000 Uani .
H1 H 1.1312 -0.0021 1.4096 0.0500 1.0000 Uiso R
C4 C 0.3581(3) 0.11538(10) 0.8666(2) 0.0244 1.0000 Uani .
C1 C 0.8261(3) 0.02522(10) 1.2569(2) 0.0242 1.0000 Uani .
C3 C 0.4200(3) 0.05536(10) 1.0067(2) 0.0241 1.0000 Uani .
C2 C 0.6849(3) 0.02387(10) 1.0591(2) 0.0236 1.0000 Uani .
C5 C 0.4747(3) 0.12055(11) 0.7290(2) 0.0315 1.0000 Uani .
C9 C 0.1660(3) 0.16385(10) 0.8634(2) 0.0303 1.0000 Uani .
C8 C 0.0910(4) 0.21469(11) 0.7257(3) 0.0401 1.0000 Uani .
C6 C 0.3993(4) 0.17166(12) 0.5909(3) 0.0428 1.0000 Uani .
C7 C 0.2080(4) 0.21877(13) 0.5898(3) 0.0467 1.0000 Uani .
H31 H 0.3756 0.0694 1.1127 0.0312 1.0000 Uiso R
H21 H 0.7799 0.0432 0.9852 0.0303 1.0000 Uiso R
H51 H 0.6062 0.0881 0.7292 0.0421 1.0000 Uiso R
H91 H 0.0869 0.1621 0.9578 0.0404 1.0000 Uiso R
H81 H -0.0420 0.2468 0.7242 0.0533 1.0000 Uiso R
H61 H 0.4798 0.1744 0.4973 0.0551 1.0000 Uiso R
H71 H 0.1573 0.2540 0.4960 0.0577 1.0000 Uiso R

loop_
_atom_site_aniso_label
_atom_site_aniso_U_11
_atom_site_aniso_U_22
_atom_site_aniso_U_33
_atom_site_aniso_U_23
_atom_site_aniso_U_13
_atom_site_aniso_U_12
O2 0.0271(6) 0.0509(9) 0.0224(6) -0.0022(6) 0.0033(5) 0.0105(6)
O1 0.0187(6) 0.0574(9) 0.0227(6) 0.0003(6) -0.0011(4) 0.0069(6)
C4 0.0201(7) 0.0258(8) 0.0245(7) 0.0008(6) 0.0017(6) 0.0025(7)
C1 0.0199(7) 0.0292(9) 0.0208(7) 0.0020(7) 0.0013(6) 0.0005(7)
C3 0.0206(7) 0.0306(9) 0.0202(7) 0.0005(7) 0.0044(6) 0.0037(7)
C2 0.0178(7) 0.0330(9) 0.0188(7) 0.0031(7) 0.0034(6) 0.0022(7)
C5 0.0290(8) 0.0344(10) 0.0322(9) 0.0086(8) 0.0102(7) 0.0112(8)
C9 0.0243(8) 0.0324(10) 0.0327(9) -0.0012(7) 0.0055(7) 0.0062(7)
C8 0.0357(10) 0.0318(10) 0.0496(12) 0.0056(9) 0.0068(9) 0.0159(8)
C6 0.0459(12) 0.0459(13) 0.0401(11) 0.0188(9) 0.0178(9) 0.0128(9)
C7 0.0483(12) 0.0405(12) 0.0476(13) 0.0192(10) 0.0071(10) 0.0127(10)

loop_
_atom_type_symbol
_atom_type_scat_dispersion_real
_atom_type_scat_dispersion_imag
_atom_type_scat_Cromer_Mann_a1
_atom_type_scat_Cromer_Mann_b1
_atom_type_scat_Cromer_Mann_a2
_atom_type_scat_Cromer_Mann_b2
_atom_type_scat_Cromer_Mann_a3
_atom_type_scat_Cromer_Mann_b3
_atom_type_scat_Cromer_Mann_a4
_atom_type_scat_Cromer_Mann_b4
_atom_type_scat_Cromer_Mann_c
_atom_type_scat_source
C 0.0033 0.0016 2.3100 20.8439 1.0200 10.2075 1.5886 0.5687 0.8650 51.6512 0.2156 'International Tables Vol C 4.2.6.8 and 6.1.1.4'
H 0.0000 0.0000 0.4930 10.5109 0.3229 26.1257 0.1402 3.1424 0.0408 57.7998 0.0030 'International Tables Vol C 4.2.6.8 and 6.1.1.4'
O 0.0106 0.0060 3.0485 13.2771 2.2868 5.7011 1.5463 0.3239 0.8670 32.9089 0.2508 'International Tables Vol C 4.2.6.8 and 6.1.1.4'

loop_
_geom_angle_atom_site_label_1
_geom_angle_site_symmetry_1
_geom_angle_atom_site_label_2
_geom_angle_atom_site_label_3
_geom_angle_site_symmetry_3
_geom_angle
_geom_angle_publ_flag
H1 . O1 C1 . 111.093 no
C3 . C4 C5 . 121.62(15) yes
C3 . C4 C9 . 120.17(16) yes
C5 . C4 C9 . 118.00(16) yes
O1 . C1 O2 . 123.77(14) yes
O1 . C1 C2 . 112.99(14) yes
O2 . C1 C2 . 123.01(14) yes
C4 . C3 C2 2_657 116.68(13) yes
C4 . C3 C2 . 118.22(14) yes
C2 2_657 C3 C2 . 89.17(12) yes
C4 . C3 H31 . 110.307 no
C2 2_657 C3 H31 . 110.749 no
C2 . C3 H31 . 110.130 no
C3 . C2 C1 . 117.16(14) yes
C3 . C2 C3 2_657 90.83(12) yes
C1 . C2 C3 2_657 112.21(14) yes
C3 . C2 H21 . 111.589 no
C1 . C2 H21 . 111.589 no
C3 2_657 C2 H21 . 111.900 no
C4 . C5 C6 . 121.00(17) yes
C4 . C5 H51 . 119.225 no
C6 . C5 H51 . 119.771 no
C4 . C9 C8 . 120.97(18) yes
C4 . C9 H91 . 119.318 no
C8 . C9 H91 . 119.711 no
C9 . C8 C7 . 120.22(18) yes
C9 . C8 H81 . 119.982 no
C7 . C8 H81 . 119.799 no
C5 . C6 C7 . 120.0(2) yes
C5 . C6 H61 . 120.145 no
C7 . C6 H61 . 119.854 no
C8 . C7 C6 . 119.81(19) yes
C8 . C7 H71 . 120.133 no
C6 . C7 H71 . 120.060 no

loop_
_geom_bond_atom_site_label_1
_geom_bond_atom_site_label_2
_geom_bond_site_symmetry_2
_geom_bond_distance
_geom_bond_publ_flag
O2 C1 . 1.232(2) yes
O1 H1 . 0.930 no
O1 C1 . 1.3069(19) yes
C4 C3 . 1.510(2) yes
C4 C5 . 1.392(3) yes
C4 C9 . 1.395(2) yes
C1 C2 . 1.503(2) yes
C3 C2 2_657 1.598(3) yes
C3 C2 . 1.544(2) yes
C3 H31 . 0.950 no
C2 H21 . 0.950 no
C5 C6 . 1.390(3) yes
C5 H51 . 0.950 no
C9 C8 . 1.384(3) yes
C9 H91 . 0.950 no
C8 C7 . 1.381(3) yes
C8 H81 . 0.950 no
C6 C7 . 1.380(3) yes
C6 H61 . 0.950 no
C7 H71 . 0.950 no
